data_7151929
loop_
_publ_author_name
'Nair, Vijay'
'Sinu, C. R.'
'Rejithamol, R.'
'Seetha Lakshmi, K. C.'
'Suresh, Eringathodi'

_publ_section_title
;
 A novel NHC-catalyzed transformation of 2H-chromene-3-carboxaldehydes
 to 3-methyl-2H-chromen-2-ones.
;
_journal_issue 15
_journal_name_full 'Organic &amp; biomolecular chemistry'
_journal_page_first 5511
_journal_page_last 5514
_journal_paper_doi 10.1039/c1ob05325f
_journal_volume 9
_journal_year 2011
_chemical_formula_sum 'C11 H10 O2'
_chemical_formula_weight 174.19
_chemical_name_systematic
;
?
;
_space_group_IT_number 2
_symmetry_cell_setting triclinic
_symmetry_space_group_name_Hall '-P 1'
_symmetry_space_group_name_H-M 'P -1'
_atom_sites_solution_hydrogens geom
_atom_sites_solution_primary direct
_atom_sites_solution_secondary difmap
_audit_creation_method SHELXL-97
_cell_angle_alpha 83.301(7)
_cell_angle_beta 77.060(7)
_cell_angle_gamma 77.613(7)
_cell_formula_units_Z 2
_cell_length_a 6.352(3)
_cell_length_b 7.033(3)
_cell_length_c 10.437(4)
_cell_measurement_reflns_used 1545
_cell_measurement_temperature 293(2)
_cell_measurement_theta_max 27.80
_cell_measurement_theta_min 2.97
_cell_volume 442.7(3)
_computing_cell_refinement 'BRUKER SMART'
_computing_data_collection 'BRUKER SMART'
_computing_data_reduction 'BRUKER SAINT'
_computing_molecular_graphics ORTEP
_computing_structure_refinement 'SHELXL-97 (Sheldrick, 1997)'
_computing_structure_solution 'SHELXS-97 (Sheldrick, 1990)'
_diffrn_ambient_temperature 293(2)
_diffrn_measured_fraction_theta_full 0.986
_diffrn_measured_fraction_theta_max 0.986
_diffrn_measurement_device_type 'BRUKER MART APEX CCD DIFFRACTOMETER'
_diffrn_measurement_method 'OMEGA-PHI SCAN'
_diffrn_radiation_monochromator graphite
_diffrn_radiation_source 'fine-focus sealed tube'
_diffrn_radiation_type MoK\a
_diffrn_radiation_wavelength 0.71073
_diffrn_reflns_av_R_equivalents 0.0254
_diffrn_reflns_av_sigmaI/netI 0.0343
_diffrn_reflns_limit_h_max 7
_diffrn_reflns_limit_h_min -7
_diffrn_reflns_limit_k_max 8
_diffrn_reflns_limit_k_min -8
_diffrn_reflns_limit_l_max 12
_diffrn_reflns_limit_l_min -12
_diffrn_reflns_number 3420
_diffrn_reflns_theta_full 25.99
_diffrn_reflns_theta_max 25.99
_diffrn_reflns_theta_min 2.01
_exptl_absorpt_coefficient_mu 0.089
_exptl_absorpt_correction_T_max 0.9920
_exptl_absorpt_correction_T_min 0.9720
_exptl_absorpt_correction_type multi-scan
_exptl_absorpt_process_details ' BRUKER SADABS'
_exptl_crystal_colour COLOURLESS
_exptl_crystal_density_diffrn 1.307
_exptl_crystal_density_method 'not measured'
_exptl_crystal_description PLATES
_exptl_crystal_F_000 184
_exptl_crystal_size_max 0.32
_exptl_crystal_size_mid 0.14
_exptl_crystal_size_min 0.09
_refine_diff_density_max 0.235
_refine_diff_density_min -0.301
_refine_diff_density_rms 0.076
_refine_ls_extinction_method none
_refine_ls_goodness_of_fit_ref 1.061
_refine_ls_hydrogen_treatment mixed
_refine_ls_matrix_type full
_refine_ls_number_parameters 147
_refine_ls_number_reflns 1718
_refine_ls_number_restraints 0
_refine_ls_restrained_S_all 1.061
_refine_ls_R_factor_all 0.0663
_refine_ls_R_factor_gt 0.0602
_refine_ls_shift/su_max 0.001
_refine_ls_shift/su_mean 0.000
_refine_ls_structure_factor_coef Fsqd
_refine_ls_weighting_details 'calc w=1/[\s^2^(Fo^2^)+(0.0825P)^2^+0.1001P] where P=(Fo^2^+2Fc^2^)/3'
_refine_ls_weighting_scheme calc
_refine_ls_wR_factor_gt 0.1584
_refine_ls_wR_factor_ref 0.1636
_reflns_number_gt 1476
_reflns_number_total 1718
_reflns_threshold_expression >2sigma(I)
_cod_data_source_file c1ob05325f.txt
_cod_data_source_block rmr152m
_cod_depositor_comments
;
The following automatic conversions were performed:

'_symmetry_cell_setting' value 'TRICLINIC' changed to 'triclinic'
according to /home/saulius/struct/CIF-dictionaries/cif_core.dic
dictionary named 'cif_core.dic' version 2.4.1 from
2010-06-29.

'_exptl_absorpt_correction_type' value 'MULTI-SCAN'
changed to 'multi-scan' according to
/home/saulius/struct/CIF-dictionaries/cif_core.dic dictionary named
'cif_core.dic' version 2.4.1 from 2010-06-29.

Automatic conversion script
Id: cif_fix_values 1715 2011-07-08 13:25:40Z adriana 
;
_cod_original_sg_symbol_H-M P-1
_cod_database_code 7151929

loop_
_symmetry_equiv_pos_as_xyz
'x, y, z'
'-x, -y, -z'

loop_
_atom_site_label
_atom_site_type_symbol
_atom_site_fract_x
_atom_site_fract_y
_atom_site_fract_z
_atom_site_U_iso_or_equiv
_atom_site_adp_type
_atom_site_occupancy
_atom_site_calc_flag
_atom_site_refinement_flags
_atom_site_disorder_assembly
_atom_site_disorder_group
O1 O 0.9536(2) 0.2212(2) 0.22862(14) 0.0734(5) Uani 1 d . . .
O2 O 0.81059(18) 0.19467(17) 0.44002(11) 0.0519(4) Uani 1 d . . .
C1 C 0.6317(3) 0.2094(2) 0.54387(15) 0.0428(4) Uani 1 d . . .
C9 C 0.7862(3) 0.2340(2) 0.31146(17) 0.0497(4) Uani 1 d . . .
C3 C 0.4981(3) 0.1815(3) 0.77488(18) 0.0567(5) Uani 1 d . . .
C2 C 0.6730(3) 0.1631(3) 0.66940(18) 0.0524(5) Uani 1 d . . .
C6 C 0.4183(3) 0.2677(2) 0.52243(16) 0.0428(4) Uani 1 d . . .
C10 C 0.0904(4) 0.2623(4) 0.8767(2) 0.0806(7) Uani 1 d . . .
H10A H -0.0059 0.3865 0.8684 0.121 Uiso 1 calc R . .
H10B H 0.1456 0.2526 0.9562 0.121 Uiso 1 calc R . .
H10C H 0.0107 0.1597 0.8801 0.121 Uiso 1 calc R . .
C11 C 0.5448(4) 0.3166(4) 0.1449(2) 0.0647(6) Uani 1 d . . .
C8 C 0.5631(3) 0.2856(2) 0.28664(16) 0.0474(4) Uani 1 d . . .
C4 C 0.2808(3) 0.2437(3) 0.75955(17) 0.0554(5) Uani 1 d . . .
C5 C 0.2455(3) 0.2841(3) 0.63238(18) 0.0522(5) Uani 1 d . . .
C7 C 0.3910(3) 0.3022(2) 0.38798(17) 0.0478(4) Uani 1 d . . .
H3 H 0.527(3) 0.146(3) 0.861(2) 0.063(5) Uiso 1 d . . .
H2 H 0.819(3) 0.120(3) 0.6794(18) 0.060(5) Uiso 1 d . . .
H11A H 0.398(4) 0.337(3) 0.141(2) 0.085(7) Uiso 1 d . . .
H11B H 0.607(4) 0.424(4) 0.103(2) 0.097(8) Uiso 1 d . . .
H11C H 0.613(4) 0.201(4) 0.100(3) 0.106(9) Uiso 1 d . . .
H5 H 0.106(4) 0.320(3) 0.617(2) 0.069(6) Uiso 1 d . . .
H7 H 0.248(3) 0.329(3) 0.3749(18) 0.056(5) Uiso 1 d . . .

loop_
_atom_site_aniso_label
_atom_site_aniso_U_11
_atom_site_aniso_U_22
_atom_site_aniso_U_33
_atom_site_aniso_U_23
_atom_site_aniso_U_13
_atom_site_aniso_U_12
O1 0.0563(8) 0.0933(11) 0.0563(8) -0.0001(7) 0.0061(6) -0.0050(7)
O2 0.0440(7) 0.0604(8) 0.0484(7) -0.0002(5) -0.0092(5) -0.0058(5)
C1 0.0462(9) 0.0388(8) 0.0441(9) -0.0030(6) -0.0086(7) -0.0109(7)
C9 0.0509(10) 0.0489(9) 0.0449(9) -0.0020(7) -0.0037(7) -0.0070(7)
C3 0.0816(13) 0.0536(10) 0.0409(9) 0.0004(7) -0.0173(9) -0.0228(9)
C2 0.0589(11) 0.0512(10) 0.0511(10) 0.0003(7) -0.0200(8) -0.0122(8)
C6 0.0467(9) 0.0396(8) 0.0442(9) -0.0039(6) -0.0092(7) -0.0123(6)
C10 0.0903(16) 0.0945(16) 0.0521(12) -0.0130(11) 0.0117(11) -0.0305(13)
C11 0.0779(15) 0.0730(14) 0.0455(11) 0.0012(10) -0.0175(10) -0.0178(12)
C8 0.0587(10) 0.0423(9) 0.0422(9) -0.0014(7) -0.0120(7) -0.0115(7)
C4 0.0703(12) 0.0524(10) 0.0446(9) -0.0085(7) -0.0003(8) -0.0236(8)
C5 0.0476(10) 0.0555(10) 0.0537(10) -0.0081(8) -0.0042(8) -0.0143(8)
C7 0.0462(10) 0.0508(10) 0.0497(10) -0.0022(7) -0.0154(8) -0.0111(7)

loop_
_atom_type_symbol
_atom_type_description
_atom_type_scat_dispersion_real
_atom_type_scat_dispersion_imag
_atom_type_scat_source
C C 0.0033 0.0016 'International Tables Vol C Tables 4.2.6.8 and 6.1.1.4'
O O 0.0106 0.0060 'International Tables Vol C Tables 4.2.6.8 and 6.1.1.4'
H H 0.0000 0.0000 'International Tables Vol C Tables 4.2.6.8 and 6.1.1.4'

loop_
_geom_angle_atom_site_label_1
_geom_angle_atom_site_label_2
_geom_angle_atom_site_label_3
_geom_angle
_geom_angle_site_symmetry_1
_geom_angle_site_symmetry_3
_geom_angle_publ_flag
C9 O2 C1 121.79(13) . . ?
O2 C1 C2 117.48(15) . . ?
O2 C1 C6 121.01(15) . . ?
C2 C1 C6 121.52(16) . . ?
O1 C9 O2 116.28(16) . . ?
O1 C9 C8 125.74(17) . . ?
O2 C9 C8 117.98(14) . . ?
C2 C3 C4 122.32(17) . . ?
C2 C3 H3 118.3(12) . . ?
C4 C3 H3 119.3(12) . . ?
C3 C2 C1 118.68(17) . . ?
C3 C2 H2 122.5(12) . . ?
C1 C2 H2 118.8(12) . . ?
C1 C6 C5 117.87(16) . . ?
C1 C6 C7 117.53(15) . . ?
C5 C6 C7 124.58(15) . . ?
C4 C10 H10A 109.5 . . ?
C4 C10 H10B 109.5 . . ?
H10A C10 H10B 109.5 . . ?
C4 C10 H10C 109.5 . . ?
H10A C10 H10C 109.5 . . ?
H10B C10 H10C 109.5 . . ?
C8 C11 H11A 108.3(15) . . ?
C8 C11 H11B 111.1(15) . . ?
H11A C11 H11B 110(2) . . ?
C8 C11 H11C 110.8(16) . . ?
H11A C11 H11C 106(2) . . ?
H11B C11 H11C 110(2) . . ?
C7 C8 C9 119.73(16) . . ?
C7 C8 C11 124.23(18) . . ?
C9 C8 C11 116.04(17) . . ?
C5 C4 C3 117.36(17) . . ?
C5 C4 C10 121.03(19) . . ?
C3 C4 C10 121.59(18) . . ?
C4 C5 C6 122.21(17) . . ?
C4 C5 H5 120.6(13) . . ?
C6 C5 H5 117.2(13) . . ?
C8 C7 C6 121.85(16) . . ?
C8 C7 H7 121.3(12) . . ?
C6 C7 H7 116.7(12) . . ?

loop_
_geom_bond_atom_site_label_1
_geom_bond_atom_site_label_2
_geom_bond_distance
_geom_bond_site_symmetry_2
_geom_bond_publ_flag
O1 C9 1.205(2) . ?
O2 C9 1.374(2) . ?
O2 C1 1.3785(19) . ?
C1 C2 1.382(2) . ?
C1 C6 1.390(2) . ?
C9 C8 1.459(3) . ?
C3 C2 1.373(3) . ?
C3 C4 1.395(3) . ?
C3 H3 0.95(2) . ?
C2 H2 0.938(19) . ?
C6 C5 1.395(2) . ?
C6 C7 1.439(2) . ?
C10 C4 1.511(2) . ?
C10 H10A 0.9600 . ?
C10 H10B 0.9600 . ?
C10 H10C 0.9600 . ?
C11 C8 1.497(3) . ?
C11 H11A 0.92(3) . ?
C11 H11B 0.95(3) . ?
C11 H11C 0.96(3) . ?
C8 C7 1.336(2) . ?
C4 C5 1.382(3) . ?
C5 H5 0.91(2) . ?
C7 H7 0.92(2) . ?

loop_
_cod_related_entry_id
_cod_related_entry_database
_cod_related_entry_code
1 ChemSpider 26997580
